data_1574573
loop_
_publ_author_name
'Abusa, Yao'
'Greenfield, Joshua'
'Viswanathan, Gayatri'
'Goswami, Smitakshi'
'Ross, Emma'
'Yox, Philip'
'Oppong, Richeal'
'Ojo, Iyanu'
'Liu, Jifeng'
'Ozarowski, Andrew'
'Kovnir, Kirill'

_publ_section_title
;
 A competition between 2D and 3D magnetic orderings in novel mixed valent
 copper frameworks
;
_journal_issue 24
_journal_name_full 'Chemical Science'
_journal_page_first 11027
_journal_page_last 11038
_journal_paper_doi 10.1039/D5SC00548E
_journal_volume 16
_journal_year 2025
_chemical_formula_sum 'C4 H4 Br4 Cu5 Na O8'
_chemical_formula_weight 840.40
_chemical_name_common 'Sodium copper bromine formate'
_space_group_crystal_system monoclinic
_space_group_IT_number 14
_space_group_name_Hall '-P 2ybc'
_space_group_name_H-M_alt 'P 1 21/c 1'
_atom_sites_solution_hydrogens geom
_audit_creation_method SHELXL-2018/3
_audit_update_record
;
2025-01-21 deposited with the CCDC.	2025-05-05 downloaded from the CCDC.
;
_cell_angle_alpha 90
_cell_angle_beta 103.214(2)
_cell_angle_gamma 90
_cell_formula_units_Z 4
_cell_length_a 12.1357(7)
_cell_length_b 11.1746(5)
_cell_length_c 11.1684(6)
_cell_measurement_reflns_used 33941
_cell_measurement_temperature 100(2)
_cell_measurement_theta_max 27.499
_cell_measurement_theta_min 2.509
_cell_volume 1474.46(13)
_computing_structure_refinement 'SHELXL-2018/3 (Sheldrick, 2018)'
_computing_structure_solution 'SHELXT 2014/5 (Sheldrick, 2014)'
_diffrn_ambient_temperature 100(2)
_diffrn_measured_fraction_theta_full 0.999
_diffrn_measured_fraction_theta_max 0.999
_diffrn_measurement_device_type 'Bruker Venture D8 phtotn CMOS detector'
_diffrn_measurement_method 'profile data from \w scans'
_diffrn_radiation_type MoK\a
_diffrn_radiation_wavelength 0.71073
_diffrn_reflns_av_R_equivalents 0.0405
_diffrn_reflns_av_unetI/netI 0.0230
_diffrn_reflns_Laue_measured_fraction_full 0.999
_diffrn_reflns_Laue_measured_fraction_max 0.999
_diffrn_reflns_limit_h_max 15
_diffrn_reflns_limit_h_min -15
_diffrn_reflns_limit_k_max 14
_diffrn_reflns_limit_k_min -14
_diffrn_reflns_limit_l_max 14
_diffrn_reflns_limit_l_min -14
_diffrn_reflns_number 33941
_diffrn_reflns_point_group_measured_fraction_full 0.999
_diffrn_reflns_point_group_measured_fraction_max 0.999
_diffrn_reflns_theta_full 25.242
_diffrn_reflns_theta_max 27.499
_diffrn_reflns_theta_min 2.509
_diffrn_source 'fine-focus sealed tube'
_exptl_absorpt_coefficient_mu 17.993
_exptl_absorpt_correction_T_max 0.498
_exptl_absorpt_correction_T_min 0.335
_exptl_absorpt_correction_type multi-scan
_exptl_absorpt_process_details SADABS
_exptl_crystal_colour 'Dark yellow'
_exptl_crystal_density_diffrn 3.786
_exptl_crystal_description plate
_exptl_crystal_F_000 1552
_exptl_crystal_preparation 'Magnetic properties,Luminescent'
_exptl_crystal_size_max 0.0789
_exptl_crystal_size_mid 0.0525
_exptl_crystal_size_min 0.0387
_refine_diff_density_max 1.083
_refine_diff_density_min -0.668
_refine_diff_density_rms 0.200
_refine_ls_extinction_coef 0.00100(7)
_refine_ls_extinction_expression Fc^*^=kFc[1+0.001xFc^2^\l^3^/sin(2\q)]^-1/4^
_refine_ls_extinction_method 'SHELXL-2018/3 (Sheldrick 2018)'
_refine_ls_goodness_of_fit_ref 1.040
_refine_ls_hydrogen_treatment constr
_refine_ls_matrix_type full
_refine_ls_number_parameters 210
_refine_ls_number_reflns 3401
_refine_ls_number_restraints 0
_refine_ls_restrained_S_all 1.040
_refine_ls_R_factor_all 0.0358
_refine_ls_R_factor_gt 0.0205
_refine_ls_shift/su_max 0.001
_refine_ls_shift/su_mean 0.000
_refine_ls_structure_factor_coef Fsqd
_refine_ls_weighting_details 'w=1/[\s^2^(Fo^2^)+(0.0239P)^2^+3.6013P] where P=(Fo^2^+2Fc^2^)/3'
_refine_ls_weighting_scheme calc
_refine_ls_wR_factor_gt 0.0550
_refine_ls_wR_factor_ref 0.0637
_reflns_Friedel_coverage 0.000
_reflns_number_gt 2161
_reflns_number_total 3401
_reflns_threshold_expression 'I > 2\s(I)'
_cod_data_source_file d5sc00548e2.cif
_cod_data_source_block shelx_CCDC3
_cod_depositor_comments 'Adding full bibliography for 1574570--1574573.cif.'
_cod_original_sg_symbol_H-M 'P 21/c'
_cod_database_code 1574573
_shelx_shelxl_version_number 2018/3
_shelx_space_group_comment
;
The symmetry employed for this shelxl refinement is uniquely defined
by the following loop, which should always be used as a source of
symmetry information in preference to the above space-group names.
They are only intended as comments.
;

loop_
_space_group_symop_operation_xyz
'x, y, z'
'-x, y+1/2, -z+1/2'
'-x, -y, -z'
'x, -y-1/2, z-1/2'

loop_
_atom_site_label
_atom_site_type_symbol
_atom_site_fract_x
_atom_site_fract_y
_atom_site_fract_z
_atom_site_U_iso_or_equiv
_atom_site_adp_type
_atom_site_occupancy
_atom_site_site_symmetry_order
_atom_site_calc_flag
_atom_site_refinement_flags_posn
_atom_site_refinement_flags_adp
_atom_site_refinement_flags_occupancy
_atom_site_disorder_assembly
_atom_site_disorder_group
Br1 Br 0.36869(3) -0.00077(6) -0.15598(3) 0.00815(9) Uani 1 1 d . . . . .
Br2 Br 0.37824(9) 0.24804(2) 0.10041(7) 0.00783(19) Uani 1 1 d . . . . .
Br3 Br 0.36882(3) 0.49933(6) -0.15669(3) 0.00814(9) Uani 1 1 d . . . . .
Br4 Br 0.37840(9) 0.74745(2) 0.10062(7) 0.00835(19) Uani 1 1 d . . . . .
Cu1 Cu 0.14812(9) 0.25130(3) 0.03670(8) 0.0048(2) Uani 1 1 d . . . . .
Cu2 Cu 0.14798(9) 0.75123(3) 0.03683(8) 0.0042(2) Uani 1 1 d . . . . .
Cu3 Cu 0.49912(11) 0.62141(4) 0.49764(9) 0.01342(11) Uani 1 1 d . . . . .
Cu4 Cu 0.50069(11) 0.62085(4) 0.00219(9) 0.01350(11) Uani 1 1 d . . . . .
Cu5 Cu 0.50000(9) 0.39119(4) 0.25036(8) 0.01180(12) Uani 0.9414(17) 1 d . . P . .
Cu6 Cu 0.499(2) 0.6136(11) 0.252(2) 0.046(3) Uani 0.0586(17) 1 d . . P . .
Na1 Na 0.00003(11) 0.50004(8) 0.75014(10) 0.0093(3) Uani 1 1 d . . . . .
O1 O 0.1250(2) -0.09695(19) 0.11529(19) 0.0065(5) Uani 1 1 d . . . . .
O2 O 0.1247(2) 0.09920(19) 0.1149(2) 0.0066(5) Uani 1 1 d . . . . .
O3 O 0.1236(2) 0.16765(19) -0.1209(2) 0.0068(5) Uani 1 1 d . . . . .
O4 O 0.1254(2) 0.33457(19) 0.18322(19) 0.0065(5) Uani 1 1 d . . . . .
O5 O 0.1243(2) 0.40287(19) -0.05313(19) 0.0068(5) Uani 1 1 d . . . . .
O6 O 0.1239(2) 0.59933(19) -0.05250(19) 0.0064(5) Uani 1 1 d . . . . .
O7 O 0.1241(2) 0.66712(19) 0.18271(19) 0.0059(5) Uani 1 1 d . . . . .
O8 O 0.1245(2) 0.83413(19) -0.1211(2) 0.0069(5) Uani 1 1 d . . . . .
C1 C 0.1594(3) 0.0012(3) 0.0807(3) 0.0050(6) Uani 1 1 d . . . . .
H1 H 0.211512 0.001232 0.028866 0.006 Uiso 1 1 calc R U . . .
C2 C 0.1593(3) 0.2079(3) -0.2107(3) 0.0062(6) Uani 1 1 d . . . . .
H2 H 0.212783 0.271365 -0.197775 0.007 Uiso 1 1 calc R U . . .
C3 C 0.1587(3) 0.5014(3) -0.0022(3) 0.0065(6) Uani 1 1 d . . . . .
H3 H 0.211582 0.501354 0.075003 0.008 Uiso 1 1 calc R U . . .
C4 C 0.1590(3) 0.7919(3) -0.2108(3) 0.0057(6) Uani 1 1 d . . . . .
H4 H 0.212088 0.728055 -0.197456 0.007 Uiso 1 1 calc R U . . .

loop_
_atom_site_aniso_label
_atom_site_aniso_U_11
_atom_site_aniso_U_22
_atom_site_aniso_U_33
_atom_site_aniso_U_23
_atom_site_aniso_U_13
_atom_site_aniso_U_12
Br1 0.00770(18) 0.00816(16) 0.00833(16) 0.0006(3) 0.00130(13) -0.0003(4)
Br2 0.0058(5) 0.0091(3) 0.0088(4) -0.00086(10) 0.0022(4) -0.00032(10)
Br3 0.00767(18) 0.00891(16) 0.00753(15) 0.0001(3) 0.00106(13) -0.0008(4)
Br4 0.0071(5) 0.0084(3) 0.0093(4) -0.00081(10) 0.0016(4) -0.00049(10)
Cu1 0.0088(7) 0.0017(4) 0.0041(4) 0.00008(11) 0.0021(4) 0.00004(12)
Cu2 0.0073(7) 0.0036(4) 0.0021(4) -0.00004(11) 0.0017(4) -0.00006(12)
Cu3 0.0150(3) 0.0116(2) 0.0130(2) 0.0006(4) 0.00163(18) -0.0008(5)
Cu4 0.0149(3) 0.0114(2) 0.0132(2) -0.0003(4) 0.00128(18) 0.0017(5)
Cu5 0.0107(2) 0.0139(2) 0.0119(2) -0.0001(4) 0.00492(16) 0.0004(4)
Cu6 0.045(7) 0.049(7) 0.045(6) -0.001(11) 0.016(5) 0.015(11)
Na1 0.0120(7) 0.0080(6) 0.0084(6) -0.0043(17) 0.0034(5) -0.0022(19)
O1 0.0098(12) 0.0040(10) 0.0056(10) -0.0007(8) 0.0018(9) -0.0006(9)
O2 0.0104(13) 0.0044(10) 0.0058(10) -0.0002(8) 0.0034(9) 0.0012(9)
O3 0.0098(13) 0.0056(11) 0.0056(10) -0.0006(8) 0.0033(9) -0.0003(9)
O4 0.0103(13) 0.0049(10) 0.0041(10) -0.0011(8) 0.0014(9) 0.0012(9)
O5 0.0112(13) 0.0046(10) 0.0050(10) 0.0004(8) 0.0025(9) -0.0006(9)
O6 0.0121(13) 0.0036(10) 0.0041(10) 0.0005(8) 0.0030(9) -0.0003(9)
O7 0.0079(12) 0.0054(10) 0.0041(10) 0.0007(8) 0.0009(9) -0.0008(8)
O8 0.0118(13) 0.0049(10) 0.0050(10) 0.0001(8) 0.0041(9) 0.0000(9)
C1 0.0063(16) 0.0051(13) 0.0021(13) 0.0000(11) -0.0020(11) 0.0009(12)
C2 0.0098(18) 0.0022(17) 0.0066(14) 0.0000(12) 0.0019(13) 0.0013(13)
C3 0.0060(16) 0.0080(14) 0.0064(13) 0.0005(12) 0.0033(12) -0.0004(13)
C4 0.0072(17) 0.0019(16) 0.0077(15) 0.0009(12) 0.0015(13) -0.0006(12)

loop_
_atom_type_symbol
_atom_type_description
_atom_type_scat_dispersion_real
_atom_type_scat_dispersion_imag
_atom_type_scat_source
C C 0.0033 0.0016 'International Tables Vol C Tables 4.2.6.8 and 6.1.1.4'
Br Br -0.2901 2.4595 'International Tables Vol C Tables 4.2.6.8 and 6.1.1.4'
Cu Cu 0.3201 1.2651 'International Tables Vol C Tables 4.2.6.8 and 6.1.1.4'
Na Na 0.0362 0.0249 'International Tables Vol C Tables 4.2.6.8 and 6.1.1.4'
O O 0.0106 0.0060 'International Tables Vol C Tables 4.2.6.8 and 6.1.1.4'
H H 0.0000 0.0000 'International Tables Vol C Tables 4.2.6.8 and 6.1.1.4'

loop_
_geom_angle_atom_site_label_1
_geom_angle_atom_site_label_2
_geom_angle_atom_site_label_3
_geom_angle
_geom_angle_site_symmetry_1
_geom_angle_site_symmetry_3
_geom_angle_publ_flag
Cu6 Br1 Cu5 61.6(3) 4_565 4_565 ?
Cu6 Br1 Cu3 68.3(6) 4_565 4_565 ?
Cu5 Br1 Cu3 101.32(4) 4_565 4_565 ?
Cu6 Br1 Cu3 102.0(6) 4_565 2_645 ?
Cu5 Br1 Cu3 69.61(3) 4_565 2_645 ?
Cu3 Br1 Cu3 66.363(19) 4_565 2_645 ?
Cu6 Br2 Cu3 67.3(5) 2_645 2_645 ?
Cu6 Br2 Cu4 109.3(5) 2_645 3_665 ?
Cu3 Br2 Cu4 70.19(4) 2_645 3_665 ?
Cu6 Br2 Cu5 76.8(4) 2_645 . ?
Cu3 Br2 Cu5 109.49(5) 2_645 . ?
Cu4 Br2 Cu5 67.78(3) 3_665 . ?
Cu6 Br2 Cu1 127.7(5) 2_645 . ?
Cu3 Br2 Cu1 125.13(4) 2_645 . ?
Cu4 Br2 Cu1 122.83(4) 3_665 . ?
Cu5 Br2 Cu1 124.99(4) . . ?
Cu5 Br3 Cu4 101.38(4) 3_665 3_665 ?
Cu5 Br3 Cu6 61.0(4) 3_665 3_665 ?
Cu4 Br3 Cu6 69.3(5) 3_665 3_665 ?
Cu5 Br3 Cu4 69.86(3) 3_665 . ?
Cu4 Br3 Cu4 66.014(19) 3_665 . ?
Cu6 Br3 Cu4 102.2(6) 3_665 . ?
Cu6 Br4 Cu4 68.9(5) . . ?
Cu6 Br4 Cu3 110.4(6) . 4_575 ?
Cu4 Br4 Cu3 70.20(4) . 4_575 ?
Cu6 Br4 Cu5 76.6(5) . 2_655 ?
Cu4 Br4 Cu5 109.59(5) . 2_655 ?
Cu3 Br4 Cu5 67.65(3) 4_575 2_655 ?
Cu6 Br4 Cu2 126.8(6) . . ?
Cu4 Br4 Cu2 125.11(4) . . ?
Cu3 Br4 Cu2 122.63(4) 4_575 . ?
Cu5 Br4 Cu2 124.86(4) 2_655 . ?
O3 Cu1 O4 163.61(12) . . ?
O3 Cu1 O5 88.73(9) . . ?
O4 Cu1 O5 89.12(9) . . ?
O3 Cu1 O2 88.80(9) . . ?
O4 Cu1 O2 88.70(9) . . ?
O5 Cu1 O2 163.61(12) . . ?
O3 Cu1 Br2 99.48(8) . . ?
O4 Cu1 Br2 96.89(8) . . ?
O5 Cu1 Br2 99.69(8) . . ?
O2 Cu1 Br2 96.70(8) . . ?
O8 Cu2 O6 88.69(9) . . ?
O8 Cu2 O1 89.25(9) . 1_565 ?
O6 Cu2 O1 163.68(12) . 1_565 ?
O8 Cu2 O7 163.56(12) . . ?
O6 Cu2 O7 88.55(9) . . ?
O1 Cu2 O7 88.87(9) 1_565 . ?
O8 Cu2 Br4 99.92(8) . . ?
O6 Cu2 Br4 98.31(8) . . ?
O1 Cu2 Br4 97.99(8) 1_565 . ?
O7 Cu2 Br4 96.51(8) . . ?
Br1 Cu3 Br2 111.14(4) 4_566 2_655 ?
Br1 Cu3 Br1 113.636(19) 4_566 2_655 ?
Br2 Cu3 Br1 105.69(5) 2_655 2_655 ?
Br1 Cu3 Br4 106.76(5) 4_566 4_576 ?
Br2 Cu3 Br4 109.79(2) 2_655 4_576 ?
Br1 Cu3 Br4 109.83(4) 2_655 4_576 ?
Br1 Cu3 Cu3 57.68(4) 4_566 3_666 ?
Br2 Cu3 Cu3 125.15(6) 2_655 3_666 ?
Br1 Cu3 Cu3 55.95(4) 2_655 3_666 ?
Br4 Cu3 Cu3 125.01(6) 4_576 3_666 ?
Br1 Cu3 Cu6 55.3(5) 4_566 . ?
Br2 Cu3 Cu6 56.0(5) 2_655 . ?
Br1 Cu3 Cu6 122.9(4) 2_655 . ?
Br4 Cu3 Cu6 127.2(4) 4_576 . ?
Cu3 Cu3 Cu6 89.2(3) 3_666 . ?
Br1 Cu3 Cu5 121.72(4) 4_566 3_666 ?
Br2 Cu3 Cu5 127.14(4) 2_655 3_666 ?
Br1 Cu3 Cu5 53.93(3) 2_655 3_666 ?
Br4 Cu3 Cu5 56.23(3) 4_576 3_666 ?
Cu3 Cu3 Cu5 86.12(4) 3_666 3_666 ?
Cu6 Cu3 Cu5 175.3(3) . 3_666 ?
Br1 Cu3 Cu4 124.20(3) 4_566 4_576 ?
Br2 Cu3 Cu4 55.64(2) 2_655 4_576 ?
Br1 Cu3 Cu4 122.16(2) 2_655 4_576 ?
Br4 Cu3 Cu4 54.15(2) 4_576 4_576 ?
Cu3 Cu3 Cu4 177.90(5) 3_666 4_576 ?
Cu6 Cu3 Cu4 92.7(3) . 4_576 ?
Cu5 Cu3 Cu4 91.942(16) 3_666 4_576 ?
Br3 Cu4 Br4 110.80(4) 3_665 . ?
Br3 Cu4 Br3 113.986(19) 3_665 . ?
Br4 Cu4 Br3 105.86(5) . . ?
Br3 Cu4 Br2 106.68(5) 3_665 3_665 ?
Br4 Cu4 Br2 109.81(2) . 3_665 ?
Br3 Cu4 Br2 109.70(4) . 3_665 ?
Br3 Cu4 Cu4 57.77(4) 3_665 3_665 ?
Br4 Cu4 Cu4 125.17(6) . 3_665 ?
Br3 Cu4 Cu4 56.22(4) . 3_665 ?
Br2 Cu4 Cu4 124.98(6) 3_665 3_665 ?
Br3 Cu4 Cu6 55.6(4) 3_665 . ?
Br4 Cu4 Cu6 55.4(4) . . ?
Br3 Cu4 Cu6 122.9(5) . . ?
Br2 Cu4 Cu6 127.4(5) 3_665 . ?
Cu4 Cu4 Cu6 89.3(3) 3_665 . ?
Br3 Cu4 Cu5 122.00(4) 3_665 3_665 ?
Br4 Cu4 Cu5 127.20(4) . 3_665 ?
Br3 Cu4 Cu5 53.83(3) . 3_665 ?
Br2 Cu4 Cu5 56.20(3) 3_665 3_665 ?
Cu4 Cu4 Cu5 86.31(4) 3_665 3_665 ?
Cu6 Cu4 Cu5 175.6(3) . 3_665 ?
Br3 Cu4 Cu3 124.02(3) 3_665 4_575 ?
Br4 Cu4 Cu3 55.64(2) . 4_575 ?
Br3 Cu4 Cu3 121.99(2) . 4_575 ?
Br2 Cu4 Cu3 54.17(2) 3_665 4_575 ?
Cu4 Cu4 Cu3 177.99(5) 3_665 4_575 ?
Cu6 Cu4 Cu3 92.6(3) . 4_575 ?
Cu5 Cu4 Cu3 91.808(16) 3_665 4_575 ?
Br3 Cu5 Br1 119.43(2) 3_665 4_566 ?
Br3 Cu5 Cu6 60.4(6) 3_665 . ?
Br1 Cu5 Cu6 59.1(6) 4_566 . ?
Br3 Cu5 Br4 105.20(5) 3_665 2_645 ?
Br1 Cu5 Br4 112.22(4) 4_566 2_645 ?
Cu6 Cu5 Br4 129.2(7) . 2_645 ?
Br3 Cu5 Br2 111.99(4) 3_665 . ?
Br1 Cu5 Br2 105.20(5) 4_566 . ?
Cu6 Cu5 Br2 129.4(7) . . ?
Br4 Cu5 Br2 101.438(18) 2_645 . ?
Br3 Cu5 Cu3 127.11(4) 3_665 3_666 ?
Br1 Cu5 Cu3 56.46(3) 4_566 3_666 ?
Cu6 Cu5 Cu3 92.3(5) . 3_666 ?
Br4 Cu5 Cu3 56.12(3) 2_645 3_666 ?
Br2 Cu5 Cu3 119.84(4) . 3_666 ?
Br3 Cu5 Cu4 56.32(3) 3_665 3_665 ?
Br1 Cu5 Cu4 127.04(4) 4_566 3_665 ?
Cu6 Cu5 Cu4 93.3(5) . 3_665 ?
Br4 Cu5 Cu4 119.68(4) 2_645 3_665 ?
Br2 Cu5 Cu4 56.01(3) . 3_665 ?
Cu3 Cu5 Cu4 174.40(3) 3_666 3_665 ?
Br1 Cu6 Br2 112.9(9) 4_566 2_655 ?
Br1 Cu6 Br3 117.9(5) 4_566 3_665 ?
Br2 Cu6 Br3 104.3(11) 2_655 3_665 ?
Br1 Cu6 Br4 105.3(11) 4_566 . ?
Br2 Cu6 Br4 105.2(5) 2_655 . ?
Br3 Cu6 Br4 110.7(9) 3_665 . ?
Br1 Cu6 Cu5 59.3(4) 4_566 . ?
Br2 Cu6 Cu5 127.8(10) 2_655 . ?
Br3 Cu6 Cu5 58.6(3) 3_665 . ?
Br4 Cu6 Cu5 127.0(11) . . ?
Br1 Cu6 Cu3 56.4(5) 4_566 . ?
Br2 Cu6 Cu3 56.7(5) 2_655 . ?
Br3 Cu6 Cu3 126.7(9) 3_665 . ?
Br4 Cu6 Cu3 122.1(7) . . ?
Cu5 Cu6 Cu3 92.4(6) . . ?
Br1 Cu6 Cu4 126.2(10) 4_566 . ?
Br2 Cu6 Cu4 120.4(8) 2_655 . ?
Br3 Cu6 Cu4 55.2(4) 3_665 . ?
Br4 Cu6 Cu4 55.7(5) . . ?
Cu5 Cu6 Cu4 91.0(6) . . ?
Cu3 Cu6 Cu4 176.5(6) . . ?
O5 Na1 O1 111.11(9) 1_556 4_566 ?
O5 Na1 O8 108.72(8) 1_556 2_545 ?
O1 Na1 O8 108.44(8) 4_566 2_545 ?
O5 Na1 O4 108.56(8) 1_556 3_566 ?
O1 Na1 O4 108.98(7) 4_566 3_566 ?
O8 Na1 O4 111.03(9) 2_545 3_566 ?
O5 Na1 O6 49.79(7) 1_556 1_556 ?
O1 Na1 O6 90.71(8) 4_566 1_556 ?
O8 Na1 O6 156.42(8) 2_545 1_556 ?
O4 Na1 O6 73.71(8) 3_566 1_556 ?
O5 Na1 O7 73.76(8) 1_556 3_566 ?
O1 Na1 O7 155.86(8) 4_566 3_566 ?
O8 Na1 O7 49.59(7) 2_545 3_566 ?
O4 Na1 O7 90.70(8) 3_566 3_566 ?
O6 Na1 O7 108.62(8) 1_556 3_566 ?
O5 Na1 O2 90.61(8) 1_556 4_566 ?
O1 Na1 O2 49.65(7) 4_566 4_566 ?
O8 Na1 O2 73.63(8) 2_545 4_566 ?
O4 Na1 O2 156.52(8) 3_566 4_566 ?
O6 Na1 O2 111.70(9) 1_556 4_566 ?
O7 Na1 O2 108.05(7) 3_566 4_566 ?
O5 Na1 O3 155.91(8) 1_556 2 ?
O1 Na1 O3 73.74(8) 4_566 2 ?
O8 Na1 O3 90.98(8) 2_545 2 ?
O4 Na1 O3 49.60(7) 3_566 2 ?
O6 Na1 O3 107.93(7) 1_556 2 ?
O7 Na1 O3 111.96(9) 3_566 2 ?
O2 Na1 O3 108.63(8) 4_566 2 ?
O5 Na1 C3 24.96(8) 1_556 1_556 ?
O1 Na1 C3 101.30(9) 4_566 1_556 ?
O8 Na1 C3 133.21(9) 2_545 1_556 ?
O4 Na1 C3 91.56(8) 3_566 1_556 ?
O6 Na1 C3 24.84(8) 1_556 1_556 ?
O7 Na1 C3 91.70(8) 3_566 1_556 ?
O2 Na1 C3 101.60(9) 4_566 1_556 ?
O3 Na1 C3 132.37(9) 2 1_556 ?
O5 Na1 C2 132.79(9) 1_556 2 ?
O1 Na1 C2 91.97(8) 4_566 2 ?
O8 Na1 C2 101.36(9) 2_545 2 ?
O4 Na1 C2 24.72(8) 3_566 2 ?
O6 Na1 C2 91.29(8) 1_556 2 ?
O7 Na1 C2 101.63(9) 3_566 2 ?
O2 Na1 C2 133.18(9) 4_566 2 ?
O3 Na1 C2 24.90(8) 2 2 ?
C3 Na1 C2 113.01(9) 1_556 2 ?
O5 Na1 C4 91.69(8) 1_556 2_545 ?
O1 Na1 C4 132.83(8) 4_566 2_545 ?
O8 Na1 C4 24.88(8) 2_545 2_545 ?
O4 Na1 C4 101.19(9) 3_566 2_545 ?
O6 Na1 C4 132.97(9) 1_556 2_545 ?
O7 Na1 C4 24.73(8) 3_566 2_545 ?
O2 Na1 C4 91.39(8) 4_566 2_545 ?
O3 Na1 C4 101.90(9) 2 2_545 ?
C3 Na1 C4 113.44(9) 1_556 2_545 ?
C2 Na1 C4 102.05(9) 2 2_545 ?
O5 Na1 C1 101.42(9) 1_556 4_566 ?
O1 Na1 C1 24.83(8) 4_566 4_566 ?
O8 Na1 C1 91.36(8) 2_545 4_566 ?
O4 Na1 C1 133.30(9) 3_566 4_566 ?
O6 Na1 C1 101.80(9) 1_556 4_566 ?
O7 Na1 C1 132.41(8) 3_566 4_566 ?
O2 Na1 C1 24.82(8) 4_566 4_566 ?
O3 Na1 C1 91.53(8) 2 4_566 ?
C3 Na1 C1 102.23(9) 1_556 4_566 ?
C2 Na1 C1 113.54(9) 2 4_566 ?
C4 Na1 C1 113.03(9) 2_545 4_566 ?
C1 O1 Cu2 121.59(19) . 1_545 ?
C1 O1 Na1 95.30(18) . 4_565 ?
Cu2 O1 Na1 141.27(11) 1_545 4_565 ?
C1 O2 Cu1 121.62(19) . . ?
C1 O2 Na1 94.81(18) . 4_565 ?
Cu1 O2 Na1 141.84(11) . 4_565 ?
C2 O3 Cu1 122.4(2) . . ?
C2 O3 Na1 94.27(19) . 2_545 ?
Cu1 O3 Na1 142.03(11) . 2_545 ?
C2 O4 Cu1 122.1(2) 4_566 . ?
C2 O4 Na1 94.89(18) 4_566 3_566 ?
Cu1 O4 Na1 141.14(12) . 3_566 ?
C3 O5 Cu1 121.9(2) . . ?
C3 O5 Na1 94.85(18) . 1_554 ?
Cu1 O5 Na1 141.62(12) . 1_554 ?
C3 O6 Cu2 122.1(2) . . ?
C3 O6 Na1 94.39(18) . 1_554 ?
Cu2 O6 Na1 142.01(12) . 1_554 ?
C4 O7 Cu2 122.1(2) 4_576 . ?
C4 O7 Na1 94.63(18) 4_576 3_566 ?
Cu2 O7 Na1 141.79(11) . 3_566 ?
C4 O8 Cu2 122.2(2) . . ?
C4 O8 Na1 94.72(19) . 2 ?
Cu2 O8 Na1 141.45(11) . 2 ?
O2 C1 O1 120.2(3) . . ?
O2 C1 Na1 60.37(15) . 4_565 ?
O1 C1 Na1 59.86(15) . 4_565 ?
O2 C1 H1 119.9 . . ?
O1 C1 H1 119.9 . . ?
Na1 C1 H1 178.5 4_565 . ?
O4 C2 O3 121.2(3) 4_565 . ?
O4 C2 Na1 60.39(17) 4_565 2_545 ?
O3 C2 Na1 60.83(17) . 2_545 ?
O4 C2 H2 119.4 4_565 . ?
O3 C2 H2 119.4 . . ?
Na1 C2 H2 177.4 2_545 . ?
O6 C3 O5 120.9(3) . . ?
O6 C3 Na1 60.77(16) . 1_554 ?
O5 C3 Na1 60.19(16) . 1_554 ?
O6 C3 H3 119.5 . . ?
O5 C3 H3 119.5 . . ?
Na1 C3 H3 177.8 1_554 . ?
O7 C4 O8 121.0(3) 4_575 . ?
O7 C4 Na1 60.65(16) 4_575 2 ?
O8 C4 Na1 60.40(17) . 2 ?
O7 C4 H4 119.5 4_575 . ?
O8 C4 H4 119.5 . . ?
Na1 C4 H4 177.6 2 . ?

loop_
_geom_bond_atom_site_label_1
_geom_bond_atom_site_label_2
_geom_bond_distance
_geom_bond_site_symmetry_2
_geom_bond_publ_flag
Br1 Cu6 2.42(2) 4_565 ?
Br1 Cu5 2.4280(10) 4_565 ?
Br1 Cu3 2.4545(11) 4_565 ?
Br1 Cu3 2.5036(11) 2_645 ?
Br2 Cu6 2.46(2) 2_645 ?
Br2 Cu3 2.4823(11) 2_645 ?
Br2 Cu4 2.5273(11) 3_665 ?
Br2 Cu5 2.5328(11) . ?
Br2 Cu1 2.7199(15) . ?
Br3 Cu5 2.4262(10) 3_665 ?
Br3 Cu4 2.4576(11) 3_665 ?
Br3 Cu6 2.47(2) 3_665 ?
Br3 Cu4 2.5010(11) . ?
Br4 Cu6 2.47(2) . ?
Br4 Cu4 2.4816(11) . ?
Br4 Cu3 2.5274(11) 4_575 ?
Br4 Cu5 2.5308(11) 2_655 ?
Br4 Cu2 2.7236(15) . ?
Cu1 O3 1.955(2) . ?
Cu1 O4 1.956(2) . ?
Cu1 O5 1.956(2) . ?
Cu1 O2 1.961(2) . ?
Cu2 O8 1.954(2) . ?
Cu2 O6 1.957(2) . ?
Cu2 O1 1.958(2) 1_565 ?
Cu2 O7 1.959(2) . ?
Cu3 Cu3 2.7139(9) 3_666 ?
Cu3 Cu6 2.74(2) . ?
Cu3 Cu5 2.8157(13) 3_666 ?
Cu3 Cu4 2.8805(7) 4_576 ?
Cu4 Cu4 2.7014(9) 3_665 ?
Cu4 Cu6 2.80(2) . ?
Cu4 Cu5 2.8217(13) 3_665 ?
Cu5 Cu6 2.486(12) . ?
Na1 O5 2.601(3) 1_556 ?
Na1 O1 2.605(2) 4_566 ?
Na1 O8 2.609(3) 2_545 ?
Na1 O4 2.609(2) 3_566 ?
Na1 O6 2.614(2) 1_556 ?
Na1 O7 2.615(2) 3_566 ?
Na1 O2 2.616(2) 4_566 ?
Na1 O3 2.618(3) 2 ?
Na1 C3 2.987(3) 1_556 ?
Na1 C2 2.990(4) 2 ?
Na1 C4 2.990(3) 2_545 ?
Na1 C1 2.999(3) 4_566 ?
O1 C1 1.265(4) . ?
O2 C1 1.263(4) . ?
O3 C2 1.262(4) . ?
O4 C2 1.255(4) 4_566 ?
O5 C3 1.265(4) . ?
O6 C3 1.259(4) . ?
O7 C4 1.255(4) 4_576 ?
O8 C4 1.262(4) . ?
C1 H1 0.9500 . ?
C2 H2 0.9500 . ?
C3 H3 0.9500 . ?
C4 H4 0.9500 . ?

loop_
_geom_torsion_atom_site_label_1
_geom_torsion_atom_site_label_2
_geom_torsion_atom_site_label_3
_geom_torsion_atom_site_label_4
_geom_torsion
_geom_torsion_site_symmetry_1
_geom_torsion_site_symmetry_2
_geom_torsion_site_symmetry_3
_geom_torsion_site_symmetry_4
_geom_torsion_publ_flag
Cu1 O2 C1 O1 -166.4(2) . . . . ?
Na1 O2 C1 O1 1.7(3) 4_565 . . . ?
Cu1 O2 C1 Na1 -168.1(2) . . . 4_565 ?
Cu2 O1 C1 O2 165.9(2) 1_545 . . . ?
Na1 O1 C1 O2 -1.7(3) 4_565 . . . ?
Cu2 O1 C1 Na1 167.6(2) 1_545 . . 4_565 ?
Cu1 O3 C2 O4 -166.7(2) . . . 4_565 ?
Na1 O3 C2 O4 3.0(3) 2_545 . . 4_565 ?
Cu1 O3 C2 Na1 -169.7(2) . . . 2_545 ?
Cu2 O6 C3 O5 166.4(2) . . . . ?
Na1 O6 C3 O5 -2.5(3) 1_554 . . . ?
Cu2 O6 C3 Na1 168.9(2) . . . 1_554 ?
Cu1 O5 C3 O6 -165.7(2) . . . . ?
Na1 O5 C3 O6 2.6(3) 1_554 . . . ?
Cu1 O5 C3 Na1 -168.3(2) . . . 1_554 ?
Cu2 O8 C4 O7 165.5(2) . . . 4_575 ?
Na1 O8 C4 O7 -2.8(3) 2 . . 4_575 ?
Cu2 O8 C4 Na1 168.3(2) . . . 2 ?
